data_1552759
loop_
_publ_author_name
'Nuthanakanti, Ashok'
'Walunj, Manisha B.'
'Torris, Arun'
'Badiger, Manohar V.'
'Srivatsan, Seergazhi G.'

_publ_section_title
;
 Self-assemblies of nucleolipid supramolecular synthons show unique
 self-sorting and cooperative assembling process.
;
_journal_issue 24
_journal_name_full Nanoscale
_journal_page_first 11956
_journal_page_last 11966
_journal_paper_doi 10.1039/c9nr01863h
_journal_volume 11
_journal_year 2019
_chemical_absolute_configuration unk
_chemical_formula_sum 'C37 H64 N2 O8'
_chemical_formula_weight 664.90
_chemical_name_common nucleolipid
_chemical_name_systematic 'uridine dimyristirate'
_space_group_crystal_system monoclinic
_space_group_IT_number 5
_space_group_name_Hall 'C 2y'
_space_group_name_H-M_alt 'C 1 2 1'
_atom_sites_solution_hydrogens geom
_audit_creation_method SHELXL-2018/1
_audit_update_record
;
2018-03-21 deposited with the CCDC.	2019-05-27 downloaded from the CCDC.
;
_cell_angle_alpha 90
_cell_angle_beta 94.66(2)
_cell_angle_gamma 90
_cell_formula_units_Z 4
_cell_length_a 83.98(4)
_cell_length_b 7.173(4)
_cell_length_c 7.066(3)
_cell_measurement_reflns_used 4693
_cell_measurement_temperature 150(2)
_cell_measurement_theta_max 24.01
_cell_measurement_theta_min 2.85
_cell_volume 4242(4)
_computing_cell_refinement 'Bruker SAINT'
_computing_data_collection 'Bruker APEX3'
_computing_data_reduction 'Bruker SAINT'
_computing_molecular_graphics 'Bruker SHELXTL'
_computing_publication_material 'Bruker SHELXTL'
_computing_structure_refinement 'SHELXL-2018/1 (Sheldrick, 2018)'
_computing_structure_solution 'SHELXT 2014/5 (Sheldrick, 2014)'
_diffrn_ambient_temperature 150(2)
_diffrn_measured_fraction_theta_full 0.997
_diffrn_measured_fraction_theta_max 0.978
_diffrn_measurement_device_type 'Bruker APEX3'
_diffrn_measurement_method '\f and \w scans'
_diffrn_radiation_type MoK\a
_diffrn_radiation_wavelength 0.71073
_diffrn_reflns_av_R_equivalents 0.1700
_diffrn_reflns_av_unetI/netI 0.2824
_diffrn_reflns_Laue_measured_fraction_full 0.997
_diffrn_reflns_Laue_measured_fraction_max 0.978
_diffrn_reflns_limit_h_max 110
_diffrn_reflns_limit_h_min -110
_diffrn_reflns_limit_k_max 9
_diffrn_reflns_limit_k_min -9
_diffrn_reflns_limit_l_max 9
_diffrn_reflns_limit_l_min -6
_diffrn_reflns_number 32581
_diffrn_reflns_point_group_measured_fraction_full 0.984
_diffrn_reflns_point_group_measured_fraction_max 0.933
_diffrn_reflns_theta_full 25.242
_diffrn_reflns_theta_max 28.229
_diffrn_reflns_theta_min 2.433
_diffrn_source 'Micro-focus x-ray source'
_exptl_absorpt_coefficient_mu 0.072
_exptl_absorpt_correction_T_max 0.7457
_exptl_absorpt_correction_T_min 0.5816
_exptl_absorpt_correction_type multi-scan
_exptl_absorpt_process_details 'multi-scan absorption correction'
_exptl_crystal_colour Colorless
_exptl_crystal_density_diffrn 1.041
_exptl_crystal_description Sheet
_exptl_crystal_F_000 1456
_exptl_crystal_recrystallization_method 'Re-crystallisation from solvent: Dioxane'
_exptl_crystal_size_max 0.4
_exptl_crystal_size_mid 0.25
_exptl_crystal_size_min 0.12
_refine_diff_density_max 0.325
_refine_diff_density_min -0.321
_refine_diff_density_rms 0.073
_refine_ls_abs_structure_details
;
 Flack x determined using 1329 quotients [(I+)-(I-)]/[(I+)+(I-)]
 (Parsons, Flack and Wagner, Acta Cryst. B69 (2013) 249-259).
;
_refine_ls_abs_structure_Flack -1.2(10)
_refine_ls_extinction_method none
_refine_ls_goodness_of_fit_ref 0.972
_refine_ls_hydrogen_treatment constr
_refine_ls_matrix_type full
_refine_ls_number_parameters 427
_refine_ls_number_reflns 9804
_refine_ls_number_restraints 13
_refine_ls_restrained_S_all 0.972
_refine_ls_R_factor_all 0.2197
_refine_ls_R_factor_gt 0.0833
_refine_ls_shift/su_max 0.034
_refine_ls_shift/su_mean 0.003
_refine_ls_structure_factor_coef Fsqd
_refine_ls_weighting_details 'w=1/[\s^2^(Fo^2^)+(0.0933P)^2^] where P=(Fo^2^+2Fc^2^)/3'
_refine_ls_weighting_scheme calc
_refine_ls_wR_factor_gt 0.1736
_refine_ls_wR_factor_ref 0.2163
_reflns_Friedel_coverage 0.769
_reflns_Friedel_fraction_full 0.967
_reflns_Friedel_fraction_max 0.880
_reflns_number_gt 4439
_reflns_number_total 9804
_reflns_threshold_expression 'I > 2\s(I)'
_cod_data_source_file c9nr01863h2.cif
_cod_data_source_block Compound_7c
_cod_original_cell_volume 4242(3)
_cod_original_sg_symbol_H-M 'C 2'
_cod_database_code 1552759
_shelx_shelxl_version_number 2018/1
_shelx_space_group_comment
;
The symmetry employed for this shelxl refinement is uniquely defined
by the following loop, which should always be used as a source of
symmetry information in preference to the above space-group names.
They are only intended as comments.
;

loop_
_space_group_symop_operation_xyz
'x, y, z'
'-x, y, -z'
'x+1/2, y+1/2, z'
'-x+1/2, y+1/2, -z'

loop_
_atom_site_label
_atom_site_type_symbol
_atom_site_fract_x
_atom_site_fract_y
_atom_site_fract_z
_atom_site_U_iso_or_equiv
_atom_site_adp_type
_atom_site_occupancy
_atom_site_site_symmetry_order
_atom_site_calc_flag
_atom_site_refinement_flags_posn
_atom_site_refinement_flags_adp
O2' O 0.57674(4) 0.4179(6) -0.0142(5) 0.0189(10) Uani 1 1 d . .
O5' O 0.57103(5) 0.5558(6) -0.6043(5) 0.0227(10) Uani 1 1 d . .
H5' H 0.564302 0.562292 -0.694908 0.034 Uiso 1 1 calc R U
O3' O 0.59806(4) 0.6806(6) -0.0850(5) 0.0159(9) Uani 1 1 d . .
O4' O 0.56704(4) 0.8169(5) -0.2945(5) 0.0181(10) Uani 1 1 d . .
O21 O 0.62039(4) 0.6961(7) -0.2397(5) 0.0289(11) Uani 1 1 d . .
O7 O 0.58839(4) 0.1919(6) -0.1708(6) 0.0277(10) Uani 1 1 d . .
O2 O 0.54486(4) 0.6396(7) 0.1437(5) 0.0297(12) Uani 1 1 d . .
N3 N 0.52219(5) 0.6029(7) -0.0486(6) 0.0199(12) Uani 1 1 d . .
H3 H 0.516854 0.593853 0.049874 0.024 Uiso 1 1 calc R U
O4 O 0.49899(4) 0.5651(8) -0.2324(5) 0.0393(13) Uani 1 1 d . .
N1 N 0.54650(5) 0.6473(7) -0.1758(6) 0.0227(13) Uani 1 1 d . .
C14 C 0.65335(6) 0.2000(9) 0.9960(7) 0.0191(14) Uani 1 1 d . .
H14A H 0.645197 0.223213 1.082739 0.023 Uiso 1 1 calc R U
H14B H 0.654453 0.066103 0.983201 0.023 Uiso 1 1 calc R U
C29 C 0.70075(6) 0.7000(9) 0.9929(7) 0.0194(14) Uani 1 1 d . .
H29A H 0.699585 0.565933 1.003746 0.023 Uiso 1 1 calc R U
H29B H 0.708964 0.723155 0.906817 0.023 Uiso 1 1 calc R U
C24 C 0.64305(6) 0.7827(9) 0.3478(7) 0.0199(15) Uani 1 1 d . .
H24A H 0.634952 0.765448 0.436553 0.024 Uiso 1 1 calc R U
H24B H 0.644624 0.915793 0.333679 0.024 Uiso 1 1 calc R U
C8 C 0.58919(6) 0.1795(9) 0.1701(7) 0.0210(14) Uani 1 1 d . .
H8A H 0.590461 0.045266 0.164095 0.025 Uiso 1 1 calc R U
H8B H 0.580866 0.206716 0.253474 0.025 Uiso 1 1 calc R U
C21 C 0.61380(6) 0.7184(9) -0.0981(8) 0.0198(14) Uani 1 1 d . .
C12 C 0.63209(6) 0.1974(9) 0.7197(7) 0.0204(14) Uani 1 1 d . .
H12A H 0.633326 0.063352 0.710348 0.025 Uiso 1 1 calc R U
H12B H 0.623897 0.221718 0.805701 0.025 Uiso 1 1 calc R U
C22 C 0.62100(6) 0.7950(9) 0.0852(8) 0.0210(15) Uani 1 1 d . .
H22A H 0.613425 0.779689 0.180596 0.025 Uiso 1 1 calc R U
H22B H 0.622756 0.927579 0.069911 0.025 Uiso 1 1 calc R U
C28 C 0.68500(6) 0.7808(9) 0.9056(7) 0.0187(14) Uani 1 1 d . U
H28A H 0.676812 0.760357 0.992551 0.022 Uiso 1 1 calc R U
H28B H 0.686224 0.914330 0.890881 0.022 Uiso 1 1 calc R U
C2' C 0.57425(6) 0.5204(8) -0.1896(8) 0.0174(14) Uani 1 1 d . .
H2' H 0.569167 0.441035 -0.289998 0.021 Uiso 1 1 calc R U
C25 C 0.65851(6) 0.6981(9) 0.4329(7) 0.0190(14) Uani 1 1 d . .
H25A H 0.666806 0.719052 0.347391 0.023 Uiso 1 1 calc R U
H25B H 0.657130 0.564455 0.445085 0.023 Uiso 1 1 calc R U
C13 C 0.64796(6) 0.2830(9) 0.8023(8) 0.0225(15) Uani 1 1 d . .
H13A H 0.656131 0.261052 0.715441 0.027 Uiso 1 1 calc R U
H13B H 0.646681 0.416749 0.814927 0.027 Uiso 1 1 calc R U
C7 C 0.58462(7) 0.2547(8) -0.0235(9) 0.0183(14) Uani 1 1 d . .
C3' C 0.58922(6) 0.6116(8) -0.2556(7) 0.0170(14) Uani 1 1 d . .
H3' H 0.595519 0.526376 -0.328117 0.020 Uiso 1 1 calc R U
C30 C 0.70633(6) 0.7772(9) 1.1856(8) 0.0207(15) Uani 1 1 d . .
H30A H 0.698109 0.755304 1.271774 0.025 Uiso 1 1 calc R U
H30B H 0.707696 0.910946 1.174845 0.025 Uiso 1 1 calc R U
C16 C 0.67470(6) 0.1958(9) 1.2730(7) 0.0186(14) Uani 1 1 d . .
H16A H 0.675933 0.062232 1.258384 0.022 Uiso 1 1 calc R U
H16B H 0.666528 0.216462 1.360206 0.022 Uiso 1 1 calc R U
C27 C 0.67944(6) 0.6975(9) 0.7146(7) 0.0183(13) Uani 1 1 d . .
H27A H 0.678137 0.564106 0.729838 0.022 Uiso 1 1 calc R U
H27B H 0.687707 0.716604 0.628339 0.022 Uiso 1 1 calc R U
C11 C 0.62665(6) 0.2753(9) 0.5239(8) 0.0217(15) Uani 1 1 d . .
H11A H 0.634831 0.251561 0.437587 0.026 Uiso 1 1 calc R U
H11B H 0.625295 0.409207 0.532963 0.026 Uiso 1 1 calc R U
C23 C 0.63682(6) 0.7039(9) 0.1576(7) 0.0184(14) Uani 1 1 d . .
H23A H 0.635273 0.570549 0.169483 0.022 Uiso 1 1 calc R U
H23B H 0.644659 0.724235 0.066221 0.022 Uiso 1 1 calc R U
C15 C 0.66919(6) 0.2811(9) 1.0799(7) 0.0195(14) Uani 1 1 d . .
H15A H 0.668051 0.414822 1.094322 0.023 Uiso 1 1 calc R U
H15B H 0.677318 0.259417 0.992389 0.023 Uiso 1 1 calc R U
C19 C 0.71192(6) 0.2782(9) 1.6309(8) 0.0273(16) Uani 1 1 d . .
H19A H 0.710591 0.411643 1.645211 0.033 Uiso 1 1 calc R U
H19B H 0.719871 0.258417 1.540766 0.033 Uiso 1 1 calc R U
C10 C 0.61087(6) 0.1870(9) 0.4439(7) 0.0230(14) Uani 1 1 d . .
H10A H 0.602777 0.207089 0.532205 0.028 Uiso 1 1 calc R U
H10B H 0.612322 0.053570 0.430727 0.028 Uiso 1 1 calc R U
C4' C 0.58226(6) 0.7712(8) -0.3738(8) 0.0175(14) Uani 1 1 d . .
H4' H 0.589442 0.878762 -0.357684 0.021 Uiso 1 1 calc R U
C31 C 0.72194(6) 0.6924(10) 1.2703(8) 0.0218(14) Uani 1 1 d . U
H31A H 0.730266 0.720889 1.187393 0.026 Uiso 1 1 calc R U
H31B H 0.720751 0.557924 1.272936 0.026 Uiso 1 1 calc R U
C2 C 0.53839(6) 0.6310(9) -0.0164(8) 0.0200(15) Uani 1 1 d . .
C9 C 0.60514(6) 0.2708(9) 0.2493(8) 0.0209(15) Uani 1 1 d . .
H9A H 0.613224 0.250878 0.160800 0.025 Uiso 1 1 calc R U
H9B H 0.603629 0.404097 0.262303 0.025 Uiso 1 1 calc R U
C26 C 0.66381(6) 0.7783(9) 0.6246(8) 0.0206(15) Uani 1 1 d . .
H26A H 0.665032 0.912068 0.611839 0.025 Uiso 1 1 calc R U
H26B H 0.655484 0.756682 0.709495 0.025 Uiso 1 1 calc R U
C18 C 0.69612(6) 0.1947(9) 1.5504(7) 0.0209(14) Uani 1 1 d . .
H18A H 0.688062 0.216416 1.638799 0.025 Uiso 1 1 calc R U
H18B H 0.697350 0.061033 1.536966 0.025 Uiso 1 1 calc R U
C32 C 0.72731(6) 0.7587(10) 1.4688(8) 0.0258(16) Uani 1 1 d . .
H32A H 0.728827 0.892724 1.466211 0.031 Uiso 1 1 calc R U
H32B H 0.718931 0.732764 1.551807 0.031 Uiso 1 1 calc R U
C17 C 0.69046(6) 0.2780(9) 1.3580(8) 0.0213(15) Uani 1 1 d . .
H17A H 0.698601 0.257382 1.270448 0.026 Uiso 1 1 calc R U
H17B H 0.689201 0.411594 1.372112 0.026 Uiso 1 1 calc R U
C4 C 0.51373(7) 0.5879(11) -0.2215(8) 0.0335(18) Uani 1 1 d . .
C5' C 0.57916(6) 0.7297(8) -0.5811(8) 0.0178(14) Uani 1 1 d . .
H5'1 H 0.572704 0.828007 -0.642483 0.021 Uiso 1 1 calc R U
H5'2 H 0.589200 0.724039 -0.639841 0.021 Uiso 1 1 calc R U
C1' C 0.56377(6) 0.6876(9) -0.1556(8) 0.0212(14) Uani 1 1 d . .
H1' H 0.566727 0.739699 -0.029422 0.025 Uiso 1 1 calc R U
C33 C 0.74276(6) 0.6674(9) 1.5509(8) 0.0253(15) Uani 1 1 d . .
H33A H 0.751221 0.700235 1.471479 0.030 Uiso 1 1 calc R U
H33B H 0.741419 0.533155 1.544191 0.030 Uiso 1 1 calc R U
C34 C 0.74798(7) 0.7190(11) 1.7515(8) 0.0370(19) Uani 1 1 d . .
H34A H 0.748921 0.852048 1.761741 0.055 Uiso 1 1 calc R U
H34B H 0.758140 0.662541 1.787617 0.055 Uiso 1 1 calc R U
H34C H 0.740232 0.675457 1.833939 0.055 Uiso 1 1 calc R U
C20 C 0.71809(7) 0.1960(10) 1.8221(8) 0.0298(16) Uani 1 1 d . .
H20A H 0.710430 0.217962 1.913358 0.045 Uiso 1 1 calc R U
H20B H 0.728045 0.254121 1.864549 0.045 Uiso 1 1 calc R U
H20C H 0.719681 0.064286 1.808815 0.045 Uiso 1 1 calc R U
C6 C 0.53888(7) 0.6300(12) -0.3551(8) 0.042(2) Uani 1 1 d . .
H6 H 0.544845 0.640223 -0.459928 0.051 Uiso 1 1 calc R U
C5 C 0.52320(7) 0.5991(12) -0.3826(8) 0.046(2) Uani 1 1 d . .
H5 H 0.518394 0.584884 -0.504993 0.056 Uiso 1 1 calc R U

loop_
_atom_site_aniso_label
_atom_site_aniso_U_11
_atom_site_aniso_U_22
_atom_site_aniso_U_33
_atom_site_aniso_U_23
_atom_site_aniso_U_13
_atom_site_aniso_U_12
O2' 0.018(2) 0.026(3) 0.012(2) 0.0044(19) 0.0010(16) -0.003(2)
O5' 0.028(2) 0.026(3) 0.014(2) -0.0004(19) -0.0032(17) -0.005(2)
O3' 0.0113(19) 0.025(2) 0.011(2) -0.0049(19) -0.0010(15) -0.0031(19)
O4' 0.015(2) 0.018(2) 0.022(2) 0.002(2) 0.0034(16) 0.0046(18)
O21 0.017(2) 0.048(3) 0.023(2) -0.011(2) 0.0034(18) -0.005(2)
O7 0.038(2) 0.026(3) 0.019(2) -0.007(2) 0.0055(19) 0.000(2)
O2 0.017(2) 0.061(3) 0.011(2) -0.001(2) -0.0026(17) 0.002(2)
N3 0.015(2) 0.036(3) 0.010(2) -0.004(2) 0.0035(19) 0.004(2)
O4 0.016(2) 0.084(4) 0.018(2) -0.002(2) -0.0013(17) -0.004(2)
N1 0.007(2) 0.048(4) 0.013(3) -0.005(3) -0.0002(19) -0.006(2)
C14 0.020(3) 0.016(4) 0.020(3) 0.000(3) 0.000(2) 0.003(3)
C29 0.021(3) 0.017(4) 0.020(3) -0.001(3) -0.001(2) 0.002(3)
C24 0.023(3) 0.020(4) 0.017(3) -0.006(3) 0.001(3) -0.001(3)
C8 0.019(3) 0.022(4) 0.022(3) 0.008(3) 0.001(2) 0.001(3)
C21 0.016(3) 0.019(4) 0.024(4) 0.000(3) 0.001(3) -0.002(3)
C12 0.022(3) 0.022(4) 0.016(3) 0.002(3) 0.000(2) 0.003(3)
C22 0.017(3) 0.032(4) 0.014(3) -0.003(3) -0.004(2) 0.000(3)
C28 0.0195(17) 0.0181(18) 0.0184(18) -0.0002(13) 0.0012(12) 0.0002(13)
C2' 0.020(3) 0.024(4) 0.007(3) 0.003(3) -0.005(2) 0.001(3)
C25 0.018(3) 0.019(4) 0.020(3) -0.006(3) 0.000(2) 0.001(3)
C13 0.018(3) 0.026(4) 0.023(4) -0.002(3) 0.002(3) 0.006(3)
C7 0.024(3) 0.006(4) 0.024(4) 0.001(3) -0.004(3) 0.000(3)
C3' 0.019(3) 0.019(4) 0.013(3) -0.002(3) -0.001(2) 0.001(3)
C30 0.014(3) 0.024(4) 0.023(4) 0.006(3) -0.004(2) -0.002(3)
C16 0.019(3) 0.017(4) 0.020(3) 0.001(3) 0.002(2) 0.002(3)
C27 0.024(3) 0.011(3) 0.019(3) 0.002(3) 0.000(2) 0.006(3)
C11 0.022(3) 0.022(4) 0.021(3) -0.002(3) 0.004(2) 0.004(3)
C23 0.020(3) 0.017(4) 0.018(3) -0.004(3) 0.000(2) 0.004(3)
C15 0.026(3) 0.017(4) 0.015(3) 0.001(3) 0.001(2) 0.002(3)
C19 0.023(3) 0.023(4) 0.034(4) -0.001(3) -0.002(3) 0.000(3)
C10 0.032(3) 0.022(4) 0.016(3) 0.007(3) 0.003(2) 0.004(3)
C4' 0.011(3) 0.021(4) 0.020(3) -0.002(3) 0.002(2) 0.000(3)
C31 0.0214(17) 0.0219(18) 0.0220(17) 0.0000(13) 0.0007(12) -0.0005(13)
C2 0.012(3) 0.028(4) 0.020(3) -0.001(3) 0.003(3) 0.004(3)
C9 0.023(3) 0.025(4) 0.015(3) 0.002(3) 0.002(2) 0.003(3)
C26 0.016(3) 0.021(4) 0.024(3) 0.002(3) -0.005(2) 0.000(3)
C18 0.026(3) 0.017(4) 0.019(3) -0.002(3) -0.001(2) 0.002(3)
C32 0.018(3) 0.039(5) 0.020(3) 0.003(3) -0.001(2) 0.000(3)
C17 0.017(3) 0.021(4) 0.025(4) 0.000(3) 0.001(2) 0.008(3)
C4 0.020(3) 0.064(6) 0.016(3) 0.001(4) -0.002(3) -0.003(4)
C5' 0.018(3) 0.013(4) 0.023(4) -0.003(3) 0.003(2) 0.000(3)
C1' 0.016(3) 0.027(4) 0.020(3) 0.004(3) 0.001(2) -0.003(3)
C33 0.023(3) 0.025(4) 0.027(4) 0.007(3) -0.005(3) -0.001(3)
C34 0.031(4) 0.050(5) 0.028(4) 0.009(4) -0.009(3) -0.005(4)
C20 0.031(3) 0.027(4) 0.031(4) 0.002(3) -0.002(3) -0.003(4)
C6 0.022(3) 0.093(7) 0.012(3) -0.006(4) 0.004(3) 0.001(4)
C5 0.016(3) 0.111(7) 0.012(3) -0.005(4) 0.001(3) -0.009(4)

loop_
_atom_type_symbol
_atom_type_description
_atom_type_scat_dispersion_real
_atom_type_scat_dispersion_imag
_atom_type_scat_source
C C 0.0033 0.0016 'International Tables Vol C Tables 4.2.6.8 and 6.1.1.4'
H H 0.0000 0.0000 'International Tables Vol C Tables 4.2.6.8 and 6.1.1.4'
N N 0.0061 0.0033 'International Tables Vol C Tables 4.2.6.8 and 6.1.1.4'
O O 0.0106 0.0060 'International Tables Vol C Tables 4.2.6.8 and 6.1.1.4'

loop_
_geom_angle_atom_site_label_1
_geom_angle_atom_site_label_2
_geom_angle_atom_site_label_3
_geom_angle
C7 O2' C2' 116.0(4)
C5' O5' H5' 109.5
C21 O3' C3' 116.5(4)
C1' O4' C4' 110.3(4)
C2 N3 C4 126.5(5)
C2 N3 H3 116.8
C4 N3 H3 116.8
C6 N1 C2 121.7(5)
C6 N1 C1' 119.1(4)
C2 N1 C1' 119.3(4)
C15 C14 C13 112.7(5)
C15 C14 H14A 109.1
C13 C14 H14A 109.1
C15 C14 H14B 109.1
C13 C14 H14B 109.1
H14A C14 H14B 107.8
C30 C29 C28 114.9(5)
C30 C29 H29A 108.6
C28 C29 H29A 108.6
C30 C29 H29B 108.6
C28 C29 H29B 108.6
H29A C29 H29B 107.5
C23 C24 C25 115.3(5)
C23 C24 H24A 108.4
C25 C24 H24A 108.4
C23 C24 H24B 108.4
C25 C24 H24B 108.4
H24A C24 H24B 107.5
C7 C8 C9 109.1(5)
C7 C8 H8A 109.9
C9 C8 H8A 109.9
C7 C8 H8B 109.9
C9 C8 H8B 109.9
H8A C8 H8B 108.3
O21 C21 O3' 123.4(5)
O21 C21 C22 126.6(5)
O3' C21 C22 110.0(5)
C11 C12 C13 112.6(5)
C11 C12 H12A 109.1
C13 C12 H12A 109.1
C11 C12 H12B 109.1
C13 C12 H12B 109.1
H12A C12 H12B 107.8
C21 C22 C23 114.4(5)
C21 C22 H22A 108.7
C23 C22 H22A 108.7
C21 C22 H22B 108.7
C23 C22 H22B 108.7
H22A C22 H22B 107.6
C27 C28 C29 113.8(5)
C27 C28 H28A 108.8
C29 C28 H28A 108.8
C27 C28 H28B 108.8
C29 C28 H28B 108.8
H28A C28 H28B 107.7
O2' C2' C1' 108.2(4)
O2' C2' C3' 114.6(4)
C1' C2' C3' 102.3(5)
O2' C2' H2' 110.5
C1' C2' H2' 110.5
C3' C2' H2' 110.5
C24 C25 C26 112.7(5)
C24 C25 H25A 109.1
C26 C25 H25A 109.1
C24 C25 H25B 109.1
C26 C25 H25B 109.1
H25A C25 H25B 107.8
C14 C13 C12 111.7(5)
C14 C13 H13A 109.3
C12 C13 H13A 109.3
C14 C13 H13B 109.3
C12 C13 H13B 109.3
H13A C13 H13B 108.0
O7 C7 O2' 122.2(5)
O7 C7 C8 126.4(6)
O2' C7 C8 111.1(5)
O3' C3' C4' 110.5(4)
O3' C3' C2' 105.8(4)
C4' C3' C2' 101.7(4)
O3' C3' H3' 112.7
C4' C3' H3' 112.7
C2' C3' H3' 112.7
C29 C30 C31 113.7(5)
C29 C30 H30A 108.8
C31 C30 H30A 108.8
C29 C30 H30B 108.8
C31 C30 H30B 108.8
H30A C30 H30B 107.7
C15 C16 C17 112.6(5)
C15 C16 H16A 109.1
C17 C16 H16A 109.1
C15 C16 H16B 109.1
C17 C16 H16B 109.1
H16A C16 H16B 107.8
C28 C27 C26 114.5(5)
C28 C27 H27A 108.6
C26 C27 H27A 108.6
C28 C27 H27B 108.6
C26 C27 H27B 108.6
H27A C27 H27B 107.6
C12 C11 C10 111.6(5)
C12 C11 H11A 109.3
C10 C11 H11A 109.3
C12 C11 H11B 109.3
C10 C11 H11B 109.3
H11A C11 H11B 108.0
C24 C23 C22 111.5(4)
C24 C23 H23A 109.3
C22 C23 H23A 109.3
C24 C23 H23B 109.3
C22 C23 H23B 109.3
H23A C23 H23B 108.0
C14 C15 C16 112.6(5)
C14 C15 H15A 109.1
C16 C15 H15A 109.1
C14 C15 H15B 109.1
C16 C15 H15B 109.1
H15A C15 H15B 107.8
C18 C19 C20 113.7(5)
C18 C19 H19A 108.8
C20 C19 H19A 108.8
C18 C19 H19B 108.8
C20 C19 H19B 108.8
H19A C19 H19B 107.7
C11 C10 C9 111.4(5)
C11 C10 H10A 109.3
C9 C10 H10A 109.3
C11 C10 H10B 109.3
C9 C10 H10B 109.3
H10A C10 H10B 108.0
C3' C4' C5' 114.8(5)
C3' C4' O4' 105.5(4)
C5' C4' O4' 109.2(4)
C3' C4' H4' 109.0
C5' C4' H4' 109.0
O4' C4' H4' 109.0
C30 C31 C32 114.9(5)
C30 C31 H31A 108.5
C32 C31 H31A 108.5
C30 C31 H31B 108.5
C32 C31 H31B 108.5
H31A C31 H31B 107.5
O2 C2 N3 121.5(5)
O2 C2 N1 123.1(5)
N3 C2 N1 115.3(5)
C10 C9 C8 110.7(5)
C10 C9 H9A 109.5
C8 C9 H9A 109.5
C10 C9 H9B 109.5
C8 C9 H9B 109.5
H9A C9 H9B 108.1
C27 C26 C25 114.3(5)
C27 C26 H26A 108.7
C25 C26 H26A 108.7
C27 C26 H26B 108.7
C25 C26 H26B 108.7
H26A C26 H26B 107.6
C19 C18 C17 112.2(5)
C19 C18 H18A 109.2
C17 C18 H18A 109.2
C19 C18 H18B 109.2
C17 C18 H18B 109.2
H18A C18 H18B 107.9
C33 C32 C31 113.4(5)
C33 C32 H32A 108.9
C31 C32 H32A 108.9
C33 C32 H32B 108.9
C31 C32 H32B 108.9
H32A C32 H32B 107.7
C18 C17 C16 113.4(5)
C18 C17 H17A 108.9
C16 C17 H17A 108.9
C18 C17 H17B 108.9
C16 C17 H17B 108.9
H17A C17 H17B 107.7
O4 C4 N3 120.5(5)
O4 C4 C5 124.6(5)
N3 C4 C5 114.9(5)
O5' C5' C4' 109.3(5)
O5' C5' H5'1 109.8
C4' C5' H5'1 109.8
O5' C5' H5'2 109.8
C4' C5' H5'2 109.8
H5'1 C5' H5'2 108.3
O4' C1' N1 108.1(4)
O4' C1' C2' 105.3(4)
N1 C1' C2' 114.1(5)
O4' C1' H1' 109.7
N1 C1' H1' 109.7
C2' C1' H1' 109.7
C32 C33 C34 115.4(5)
C32 C33 H33A 108.4
C34 C33 H33A 108.4
C32 C33 H33B 108.4
C34 C33 H33B 108.4
H33A C33 H33B 107.5
C33 C34 H34A 109.5
C33 C34 H34B 109.5
H34A C34 H34B 109.5
C33 C34 H34C 109.5
H34A C34 H34C 109.5
H34B C34 H34C 109.5
C19 C20 H20A 109.5
C19 C20 H20B 109.5
H20A C20 H20B 109.5
C19 C20 H20C 109.5
H20A C20 H20C 109.5
H20B C20 H20C 109.5
C5 C6 N1 121.8(5)
C5 C6 H6 119.1
N1 C6 H6 119.1
C6 C5 C4 119.7(5)
C6 C5 H5 120.1
C4 C5 H5 120.1

loop_
_geom_bond_atom_site_label_1
_geom_bond_atom_site_label_2
_geom_bond_distance
O2' C7 1.349(7)
O2' C2' 1.442(6)
O5' C5' 1.425(7)
O5' H5' 0.8200
O3' C21 1.360(6)
O3' C3' 1.450(6)
O4' C1' 1.393(7)
O4' C4' 1.474(6)
O21 C21 1.193(6)
O7 C7 1.200(7)
O2 C2 1.216(6)
N3 C2 1.376(6)
N3 C4 1.367(7)
N3 H3 0.8600
O4 C4 1.245(6)
N1 C6 1.377(7)
N1 C2 1.368(7)
N1 C1' 1.475(6)
C14 C15 1.527(7)
C14 C13 1.527(8)
C14 H14A 0.9700
C14 H14B 0.9700
C29 C30 1.509(7)
C29 C28 1.528(7)
C29 H29A 0.9700
C29 H29B 0.9700
C24 C23 1.512(7)
C24 C25 1.513(7)
C24 H24A 0.9700
C24 H24B 0.9700
C8 C7 1.492(8)
C8 C9 1.554(7)
C8 H8A 0.9700
C8 H8B 0.9700
C21 C22 1.489(8)
C12 C11 1.527(7)
C12 C13 1.539(7)
C12 H12A 0.9700
C12 H12B 0.9700
C22 C23 1.531(7)
C22 H22A 0.9700
C22 H22B 0.9700
C28 C27 1.514(7)
C28 H28A 0.9700
C28 H28B 0.9700
C2' C1' 1.518(8)
C2' C3' 1.524(7)
C2' H2' 0.9800
C25 C26 1.505(7)
C25 H25A 0.9700
C25 H25B 0.9700
C13 H13A 0.9700
C13 H13B 0.9700
C3' C4' 1.507(8)
C3' H3' 0.9800
C30 C31 1.523(7)
C30 H30A 0.9700
C30 H30B 0.9700
C16 C15 1.532(7)
C16 C17 1.527(7)
C16 H16A 0.9700
C16 H16B 0.9700
C27 C26 1.526(7)
C27 H27A 0.9700
C27 H27B 0.9700
C11 C10 1.535(7)
C11 H11A 0.9700
C11 H11B 0.9700
C23 H23A 0.9700
C23 H23B 0.9700
C15 H15A 0.9700
C15 H15B 0.9700
C19 C18 1.523(7)
C19 C20 1.526(8)
C19 H19A 0.9700
C19 H19B 0.9700
C10 C9 1.542(7)
C10 H10A 0.9700
C10 H10B 0.9700
C4' C5' 1.497(7)
C4' H4' 0.9800
C31 C32 1.514(8)
C31 H31A 0.9700
C31 H31B 0.9700
C9 H9A 0.9700
C9 H9B 0.9700
C26 H26A 0.9700
C26 H26B 0.9700
C18 C17 1.525(8)
C18 H18A 0.9700
C18 H18B 0.9700
C32 C33 1.525(7)
C32 H32A 0.9700
C32 H32B 0.9700
C17 H17A 0.9700
C17 H17B 0.9700
C4 C5 1.443(8)
C5' H5'1 0.9700
C5' H5'2 0.9700
C1' H1' 0.9800
C33 C34 1.496(8)
C33 H33A 0.9700
C33 H33B 0.9700
C34 H34A 0.9600
C34 H34B 0.9600
C34 H34C 0.9600
C20 H20A 0.9600
C20 H20B 0.9600
C20 H20C 0.9600
C6 C5 1.334(8)
C6 H6 0.9300
C5 H5 0.9300
